data_4071025
loop_
_publ_author_name
'Mothes, Emmanuelle'
'Sentets, Stephane'
'Luquin, Maria Asuncion'
'Mathieu, Ren\'e'
'Lugan, No\"el'
'Lavigne, Guy'

_publ_section_title
;
 New Insight into the Reactivity of Pyridine-Functionalized Phosphine
 Complexes of Ruthenium(II) with Respect to Olefin Metathesis and Transfer
 Hydrogenation
;
_journal_issue 6
_journal_name_full Organometallics
_journal_page_first 1193
_journal_paper_doi 10.1021/om7012106
_journal_volume 27
_journal_year 2008
_chemical_formula_moiety '3(C27 H30 Cl2 N O4 P Ru), CH2Cl2'
_chemical_formula_sum 'C82 H92 Cl8 N3 O12 P3 Ru3'
_chemical_formula_weight 1990.81
_chemical_name_systematic
;
 ?
;
_space_group_IT_number 148
_symmetry_cell_setting trigonal
_symmetry_space_group_name_Hall '-R 3'
_symmetry_space_group_name_H-M 'R -3 :H'
_atom_sites_solution_hydrogens geom
_atom_sites_solution_primary direct
_atom_sites_solution_secondary difmap
_audit_creation_date 2007-11-10T15:11:10-00:00
_audit_creation_method 'WinGX routine CIF_UPDATE'
_cell_angle_alpha 90
_cell_angle_beta 90
_cell_angle_gamma 120
_cell_formula_units_Z 6
_cell_length_a 26.3433(7)
_cell_length_b 26.3433(7)
_cell_length_c 21.6192(4)
_cell_measurement_reflns_used 9999
_cell_measurement_temperature 180(2)
_cell_measurement_theta_max 32.20
_cell_measurement_theta_min 2.83
_cell_measurement_wavelength 0.71073
_cell_volume 12993.0(5)
_computing_structure_refinement 'SHELXL-97 (Sheldrick, 1997)'
_diffrn_ambient_temperature 180(2)
_diffrn_measured_fraction_theta_full 0.953
_diffrn_measured_fraction_theta_max 0.953
_diffrn_measurement_device_type 'Oxford Diffraction Xcalibur'
_diffrn_measurement_method \f
_diffrn_radiation_monochromator graphite
_diffrn_radiation_probe x-ray
_diffrn_radiation_type MoK\a
_diffrn_radiation_wavelength 0.71073
_diffrn_reflns_av_R_equivalents 0.0652
_diffrn_reflns_av_unetI/netI 0.1013
_diffrn_reflns_limit_h_max 38
_diffrn_reflns_limit_h_min -39
_diffrn_reflns_limit_k_max 38
_diffrn_reflns_limit_k_min -35
_diffrn_reflns_limit_l_max 28
_diffrn_reflns_limit_l_min -31
_diffrn_reflns_number 47410
_diffrn_reflns_theta_full 32.2
_diffrn_reflns_theta_max 32.2
_diffrn_reflns_theta_min 2.83
_diffrn_standards_decay_% 0
_diffrn_standards_interval_count 0
_diffrn_standards_number 0
_exptl_absorpt_coefficient_mu 0.878
_exptl_absorpt_correction_T_max 0.9098
_exptl_absorpt_correction_T_min 0.9034
_exptl_absorpt_correction_type multi-scan
_exptl_absorpt_process_details
;
        [c.f. r.h. blessing, acta cryst. (1995), a51, 33-38]
;
_exptl_crystal_colour yellow
_exptl_crystal_density_diffrn 1.527
_exptl_crystal_density_method 'not measured'
_exptl_crystal_description needle
_exptl_crystal_F_000 6082.5
_exptl_crystal_size_max 0.30
_exptl_crystal_size_mid 0.10
_exptl_crystal_size_min 0.10
_refine_diff_density_max 1.835
_refine_diff_density_min -0.924
_refine_diff_density_rms 0.134
_refine_ls_extinction_method none
_refine_ls_goodness_of_fit_ref 1.044
_refine_ls_hydrogen_treatment constr
_refine_ls_matrix_type full
_refine_ls_number_parameters 346
_refine_ls_number_reflns 9716
_refine_ls_number_restraints 0
_refine_ls_restrained_S_all 1.044
_refine_ls_R_factor_all 0.1445
_refine_ls_R_factor_gt 0.0693
_refine_ls_shift/su_max 0
_refine_ls_shift/su_mean 0
_refine_ls_structure_factor_coef Fsqd
_refine_ls_weighting_details 'calc w=1/[\s^2^(Fo^2^)+(0.1115P)^2^+35.0312P] where P=(Fo^2^+2Fc^2^)/3'
_refine_ls_weighting_scheme calc
_refine_ls_wR_factor_gt 0.1851
_refine_ls_wR_factor_ref 0.2267
_reflns_number_gt 4838
_reflns_number_total 9716
_reflns_threshold_expression >2sigma(I)
_cod_data_source_file om7012106-file009.cif
_cod_data_source_block complex_61a
_cod_original_sg_symbol_H-M 'R -3'
_cod_database_code 4071025

loop_
_symmetry_equiv_pos_as_xyz
'x, y, z'
'-y, x-y, z'
'-x+y, -x, z'
'x+2/3, y+1/3, z+1/3'
'-y+2/3, x-y+1/3, z+1/3'
'-x+y+2/3, -x+1/3, z+1/3'
'x+1/3, y+2/3, z+2/3'
'-y+1/3, x-y+2/3, z+2/3'
'-x+y+1/3, -x+2/3, z+2/3'
'-x, -y, -z'
'y, -x+y, -z'
'x-y, x, -z'
'-x+2/3, -y+1/3, -z+1/3'
'y+2/3, -x+y+1/3, -z+1/3'
'x-y+2/3, x+1/3, -z+1/3'
'-x+1/3, -y+2/3, -z+2/3'
'y+1/3, -x+y+2/3, -z+2/3'
'x-y+1/3, x+2/3, -z+2/3'

loop_
_atom_site_label
_atom_site_type_symbol
_atom_site_fract_x
_atom_site_fract_y
_atom_site_fract_z
_atom_site_U_iso_or_equiv
_atom_site_adp_type
_atom_site_occupancy
_atom_site_symmetry_multiplicity
_atom_site_calc_flag
_atom_site_refinement_flags
C1 C 0.5424(3) 0.1156(3) 0.5787(3) 0.0590(16) Uani 1 1 d .
H1A H 0.5196 0.1246 0.6065 0.089 Uiso 1 1 calc R
H1B H 0.5771 0.1511 0.5669 0.089 Uiso 1 1 calc R
H1C H 0.5532 0.0898 0.5987 0.089 Uiso 1 1 calc R
C2 C 0.3582(2) 0.0393(2) 0.46224(19) 0.0416(12) Uani 1 1 d .
H2A H 0.3331 0.0022 0.4418 0.05 Uiso 1 1 calc R
H2B H 0.3595 0.0703 0.4369 0.05 Uiso 1 1 calc R
C3 C 0.4949(3) 0.1841(3) 0.3328(3) 0.0673(19) Uani 1 1 d .
H3A H 0.5274 0.1964 0.305 0.101 Uiso 1 1 calc R
H3B H 0.4739 0.204 0.3227 0.101 Uiso 1 1 calc R
H3C H 0.4693 0.1425 0.3291 0.101 Uiso 1 1 calc R
C4 C 0.5173(3) 0.1987(3) 0.3980(3) 0.0624(17) Uani 1 1 d .
H4A H 0.5394 0.1796 0.4087 0.075 Uiso 1 1 calc R
H4B H 0.5425 0.2407 0.4028 0.075 Uiso 1 1 calc R
C5 C 0.4755(3) 0.1907(3) 0.4979(2) 0.0501(14) Uani 1 1 d .
C6 C 0.4200(3) 0.1651(2) 0.5319(2) 0.0465(13) Uani 1 1 d .
H6 H 0.3858 0.1576 0.5071 0.056 Uiso 1 1 calc R
C7 C 0.4181(3) 0.1797(2) 0.5935(2) 0.0484(13) Uani 1 1 d .
H7 H 0.3852 0.1845 0.607 0.058 Uiso 1 1 calc R
C8 C 0.4696(3) 0.2031(3) 0.6319(2) 0.0592(17) Uani 1 1 d .
C9 C 0.5453(4) 0.2821(4) 0.6800(4) 0.098(3) Uani 1 1 d .
H9A H 0.5746 0.2783 0.6566 0.117 Uiso 1 1 calc R
H9B H 0.5385 0.2614 0.719 0.117 Uiso 1 1 calc R
C12 C 0.4183(2) 0.0480(2) 0.4683(2) 0.0378(11) Uani 1 1 d .
C13 C 0.4410(3) 0.0301(2) 0.4204(2) 0.0440(12) Uani 1 1 d .
H13 H 0.418 0.0107 0.3862 0.053 Uiso 1 1 calc R
C14 C 0.4978(3) 0.0413(3) 0.4239(2) 0.0522(15) Uani 1 1 d .
H14 H 0.5139 0.0299 0.3923 0.063 Uiso 1 1 calc R
C15 C 0.5305(3) 0.0699(3) 0.4758(2) 0.0521(14) Uani 1 1 d .
H15 H 0.5691 0.078 0.4788 0.063 Uiso 1 1 calc R
C16 C 0.5071(3) 0.0864(3) 0.5225(2) 0.0465(13) Uani 1 1 d .
C21 C 0.2805(2) -0.0362(2) 0.5593(2) 0.0379(11) Uani 1 1 d .
C22 C 0.2309(2) -0.0521(3) 0.5944(2) 0.0432(12) Uani 1 1 d .
H22 H 0.2216 -0.024 0.6068 0.052 Uiso 1 1 calc R
C23 C 0.1953(3) -0.1101(3) 0.6110(2) 0.0536(15) Uani 1 1 d .
H23 H 0.162 -0.1207 0.6347 0.064 Uiso 1 1 calc R
C24 C 0.2084(3) -0.1520(3) 0.5933(2) 0.0528(15) Uani 1 1 d .
H24 H 0.1838 -0.191 0.6042 0.063 Uiso 1 1 calc R
C25 C 0.2580(3) -0.1363(3) 0.5594(3) 0.0549(15) Uani 1 1 d .
H25 H 0.2673 -0.1647 0.5479 0.066 Uiso 1 1 calc R
C26 C 0.2943(3) -0.0787(3) 0.5421(3) 0.0516(14) Uani 1 1 d .
H26 H 0.3279 -0.0683 0.519 0.062 Uiso 1 1 calc R
C31 C 0.2768(2) 0.0646(2) 0.5202(2) 0.0375(11) Uani 1 1 d .
C32 C 0.2429(2) 0.0442(2) 0.4665(2) 0.0413(12) Uani 1 1 d .
H32 H 0.2477 0.0191 0.4401 0.05 Uiso 1 1 calc R
C33 C 0.2023(3) 0.0610(3) 0.4524(2) 0.0476(13) Uani 1 1 d .
H33 H 0.1789 0.0462 0.4174 0.057 Uiso 1 1 calc R
C34 C 0.1967(3) 0.0999(3) 0.4903(2) 0.0514(14) Uani 1 1 d .
H34 H 0.1704 0.1123 0.4802 0.062 Uiso 1 1 calc R
C35 C 0.2300(3) 0.1204(3) 0.5435(2) 0.0566(16) Uani 1 1 d .
H35 H 0.2259 0.1464 0.5692 0.068 Uiso 1 1 calc R
C36 C 0.2692(3) 0.1025(3) 0.5584(2) 0.0487(14) Uani 1 1 d .
H36 H 0.2909 0.116 0.5946 0.058 Uiso 1 1 calc R
C10 C 0.5633(6) 0.3436(4) 0.6902(6) 0.142(5) Uani 1 1 d .
H10A H 0.599 0.362 0.7137 0.213 Uiso 1 1 calc R
H10B H 0.5332 0.3463 0.7125 0.213 Uiso 1 1 calc R
H10C H 0.5697 0.3631 0.651 0.213 Uiso 1 1 calc R
N1 N 0.45060(19) 0.07597(19) 0.51990(17) 0.0405(10) Uani 1 1 d .
O1 O 0.5233(2) 0.2201(2) 0.51879(19) 0.0717(14) Uani 1 1 d .
O2 O 0.46554(18) 0.17743(18) 0.43743(15) 0.0495(9) Uani 1 1 d .
O3 O 0.48911(19) 0.1714(2) 0.64738(17) 0.0633(12) Uani 1 1 d .
O4 O 0.4931(2) 0.2606(2) 0.6463(2) 0.0850(16) Uani 1 1 d .
P1 P 0.32781(6) 0.03956(6) 0.53770(5) 0.0354(3) Uani 1 1 d .
Cl1 Cl 0.40800(6) 0.01219(6) 0.63990(5) 0.0439(3) Uani 1 1 d .
Cl2 Cl 0.35088(7) 0.08928(6) 0.68259(5) 0.0492(4) Uani 1 1 d .
Ru1 Ru 0.40686(2) 0.093784(19) 0.593048(15) 0.03887(16) Uani 1 1 d .
Cl3 Cl 0.6667 0.3333 0.4133(3) 0.1185(15) Uani 1 3 d S
C100 C 0.6640(16) 0.3085(15) 0.514(2) 0.19(2) Uani 0.33 1 d P
H10D H 0.6618 0.2877 0.552 0.224 Uiso 0.33 1 calc PR
H10E H 0.6618 0.2877 0.4764 0.224 Uiso 0.33 1 calc PR
Cl4 Cl 0.6497(3) 0.2278(4) 0.4887(4) 0.103(2) Uani 0.33 1 d P

loop_
_atom_site_aniso_label
_atom_site_aniso_U_11
_atom_site_aniso_U_22
_atom_site_aniso_U_33
_atom_site_aniso_U_23
_atom_site_aniso_U_13
_atom_site_aniso_U_12
C1 0.053(4) 0.083(5) 0.035(3) 0.004(3) -0.005(2) 0.030(3)
C2 0.048(3) 0.052(3) 0.0144(19) -0.0050(19) -0.0011(18) 0.017(2)
C3 0.085(5) 0.086(5) 0.033(3) 0.003(3) 0.012(3) 0.043(4)
C4 0.068(4) 0.076(4) 0.035(3) 0.017(3) 0.009(3) 0.030(4)
C5 0.068(4) 0.050(3) 0.026(2) 0.002(2) -0.001(2) 0.025(3)
C6 0.060(3) 0.046(3) 0.022(2) 0.002(2) 0.002(2) 0.018(3)
C7 0.071(4) 0.042(3) 0.030(2) -0.003(2) 0.005(2) 0.027(3)
C8 0.089(5) 0.048(3) 0.026(3) -0.010(2) -0.004(3) 0.023(4)
C9 0.105(7) 0.113(8) 0.072(6) -0.007(5) -0.010(5) 0.053(6)
C12 0.045(3) 0.049(3) 0.0176(19) 0.0010(18) 0.0027(18) 0.022(2)
C13 0.059(3) 0.059(3) 0.017(2) -0.001(2) 0.004(2) 0.031(3)
C14 0.059(4) 0.086(4) 0.028(2) 0.007(3) 0.014(2) 0.049(3)
C15 0.054(3) 0.074(4) 0.034(3) 0.011(3) 0.008(2) 0.037(3)
C16 0.054(3) 0.065(4) 0.027(2) 0.002(2) 0.000(2) 0.034(3)
C21 0.040(3) 0.046(3) 0.023(2) 0.0001(19) -0.0003(19) 0.019(2)
C22 0.051(3) 0.053(3) 0.020(2) 0.000(2) 0.003(2) 0.023(3)
C23 0.055(3) 0.065(4) 0.023(2) 0.008(2) 0.003(2) 0.018(3)
C24 0.058(4) 0.044(3) 0.031(3) 0.005(2) -0.010(2) 0.007(3)
C25 0.065(4) 0.043(3) 0.057(4) -0.008(3) -0.016(3) 0.026(3)
C26 0.046(3) 0.051(3) 0.056(3) -0.010(3) -0.006(3) 0.023(3)
C31 0.051(3) 0.048(3) 0.0186(19) 0.0029(18) 0.0062(19) 0.029(3)
C32 0.058(3) 0.042(3) 0.027(2) -0.0006(19) -0.001(2) 0.026(3)
C33 0.067(4) 0.056(3) 0.029(2) -0.001(2) -0.005(2) 0.037(3)
C34 0.076(4) 0.072(4) 0.027(2) 0.005(2) 0.000(2) 0.054(4)
C35 0.087(5) 0.081(4) 0.026(2) -0.004(3) 0.002(3) 0.060(4)
C36 0.063(4) 0.075(4) 0.019(2) -0.005(2) 0.002(2) 0.042(3)
C10 0.153(11) 0.073(7) 0.154(11) -0.005(7) 0.014(9) 0.022(7)
N1 0.047(3) 0.050(3) 0.0199(18) 0.0017(17) 0.0034(16) 0.021(2)
O1 0.068(3) 0.074(3) 0.037(2) 0.002(2) -0.005(2) 0.008(2)
O2 0.062(2) 0.063(2) 0.0232(16) 0.0015(16) 0.0002(16) 0.031(2)
O3 0.060(3) 0.085(3) 0.0261(19) -0.010(2) -0.0068(17) 0.021(2)
O4 0.086(4) 0.092(4) 0.045(3) -0.024(3) -0.011(2) 0.021(3)
P1 0.0480(7) 0.0451(7) 0.0157(5) -0.0013(5) 0.0029(5) 0.0252(6)
Cl1 0.0608(8) 0.0565(8) 0.0200(5) 0.0029(5) 0.0021(5) 0.0335(7)
Cl2 0.0796(10) 0.0632(9) 0.0160(5) -0.0014(5) 0.0052(5) 0.0440(8)
Ru1 0.0557(3) 0.0460(3) 0.01345(18) -0.00241(14) -0.00026(15) 0.0244(2)
Cl3 0.113(2) 0.113(2) 0.130(4) 0 0 0.0564(11)
C100 0.074(19) 0.13(3) 0.37(6) 0.18(4) 0.09(4) 0.07(3)
Cl4 0.083(4) 0.109(5) 0.101(5) 0.030(4) 0.007(4) 0.036(4)

loop_
_atom_type_symbol
_atom_type_description
_atom_type_scat_dispersion_real
_atom_type_scat_dispersion_imag
_atom_type_scat_source
C C 0.0033 0.0016 'International Tables Vol C Tables 4.2.6.8 and 6.1.1.4'
H H 0 0 'International Tables Vol C Tables 4.2.6.8 and 6.1.1.4'
N N 0.0061 0.0033 'International Tables Vol C Tables 4.2.6.8 and 6.1.1.4'
O O 0.0106 0.006 'International Tables Vol C Tables 4.2.6.8 and 6.1.1.4'
P P 0.1023 0.0942 'International Tables Vol C Tables 4.2.6.8 and 6.1.1.4'
Cl Cl 0.1484 0.1585 'International Tables Vol C Tables 4.2.6.8 and 6.1.1.4'
Ru Ru -1.2594 0.8363 'International Tables Vol C Tables 4.2.6.8 and 6.1.1.4'

loop_
_geom_angle_atom_site_label_1
_geom_angle_atom_site_label_2
_geom_angle_atom_site_label_3
_geom_angle
_geom_angle_site_symmetry_1
_geom_angle_site_symmetry_3
C16 C1 H1A 109.5 . .
C16 C1 H1B 109.5 . .
H1A C1 H1B 109.5 . .
C16 C1 H1C 109.5 . .
H1A C1 H1C 109.5 . .
H1B C1 H1C 109.5 . .
C12 C2 P1 110.9(3) . .
C12 C2 H2A 109.5 . .
P1 C2 H2A 109.5 . .
C12 C2 H2B 109.5 . .
P1 C2 H2B 109.5 . .
H2A C2 H2B 108 . .
C4 C3 H3A 109.5 . .
C4 C3 H3B 109.5 . .
H3A C3 H3B 109.5 . .
C4 C3 H3C 109.5 . .
H3A C3 H3C 109.5 . .
H3B C3 H3C 109.5 . .
O2 C4 C3 106.2(5) . .
O2 C4 H4A 110.5 . .
C3 C4 H4A 110.5 . .
O2 C4 H4B 110.5 . .
C3 C4 H4B 110.5 . .
H4A C4 H4B 108.7 . .
O1 C5 O2 123.0(5) . .
O1 C5 C6 126.7(5) . .
O2 C5 C6 110.3(5) . .
C7 C6 C5 121.2(5) . .
C7 C6 Ru1 69.2(3) . .
C5 C6 Ru1 113.0(4) . .
C7 C6 H6 115.1 . .
C5 C6 H6 115.1 . .
Ru1 C6 H6 115.1 . .
C6 C7 C8 120.8(6) . .
C6 C7 Ru1 73.1(3) . .
C8 C7 Ru1 93.3(4) . .
C6 C7 H7 118.5 . .
C8 C7 H7 118.5 . .
Ru1 C7 H7 118.5 . .
O3 C8 O4 125.9(7) . .
O3 C8 C7 119.5(5) . .
O4 C8 C7 114.6(6) . .
O4 C9 C10 103.7(9) . .
O4 C9 H9A 111 . .
C10 C9 H9A 111 . .
O4 C9 H9B 111 . .
C10 C9 H9B 111 . .
H9A C9 H9B 109 . .
N1 C12 C13 122.0(5) . .
N1 C12 C2 118.8(4) . .
C13 C12 C2 119.2(4) . .
C14 C13 C12 119.5(5) . .
C14 C13 H13 120.2 . .
C12 C13 H13 120.2 . .
C13 C14 C15 118.4(5) . .
C13 C14 H14 120.8 . .
C15 C14 H14 120.8 . .
C16 C15 C14 121.0(5) . .
C16 C15 H15 119.5 . .
C14 C15 H15 119.5 . .
C15 C16 N1 121.6(5) . .
C15 C16 C1 120.2(5) . .
N1 C16 C1 118.2(5) . .
C22 C21 C26 119.4(5) . .
C22 C21 P1 120.1(4) . .
C26 C21 P1 120.5(4) . .
C23 C22 C21 119.6(6) . .
C23 C22 H22 120.2 . .
C21 C22 H22 120.2 . .
C24 C23 C22 120.9(6) . .
C24 C23 H23 119.5 . .
C22 C23 H23 119.5 . .
C23 C24 C25 119.7(5) . .
C23 C24 H24 120.2 . .
C25 C24 H24 120.2 . .
C24 C25 C26 120.5(6) . .
C24 C25 H25 119.7 . .
C26 C25 H25 119.7 . .
C25 C26 C21 119.9(6) . .
C25 C26 H26 120.1 . .
C21 C26 H26 120.1 . .
C36 C31 C32 118.5(5) . .
C36 C31 P1 122.7(4) . .
C32 C31 P1 118.8(4) . .
C33 C32 C31 120.6(5) . .
C33 C32 H32 119.7 . .
C31 C32 H32 119.7 . .
C34 C33 C32 119.6(5) . .
C34 C33 H33 120.2 . .
C32 C33 H33 120.2 . .
C33 C34 C35 120.3(5) . .
C33 C34 H34 119.8 . .
C35 C34 H34 119.8 . .
C36 C35 C34 120.0(5) . .
C36 C35 H35 120 . .
C34 C35 H35 120 . .
C35 C36 C31 120.9(5) . .
C35 C36 H36 119.6 . .
C31 C36 H36 119.6 . .
C9 C10 H10A 109.5 . .
C9 C10 H10B 109.5 . .
H10A C10 H10B 109.5 . .
C9 C10 H10C 109.5 . .
H10A C10 H10C 109.5 . .
H10B C10 H10C 109.5 . .
C16 N1 C12 117.4(4) . .
C16 N1 Ru1 125.0(3) . .
C12 N1 Ru1 117.4(3) . .
C5 O2 C4 116.3(5) . .
C8 O3 Ru1 86.6(4) . .
C8 O4 C9 112.2(7) . .
C21 P1 C31 103.3(2) . .
C21 P1 C2 106.8(2) . .
C31 P1 C2 102.8(2) . .
C21 P1 Ru1 118.87(16) . .
C31 P1 Ru1 120.79(18) . .
C2 P1 Ru1 102.42(17) . .
C7 Ru1 N1 115.59(19) . .
C7 Ru1 C6 37.69(18) . .
N1 Ru1 C6 82.57(19) . .
C7 Ru1 P1 105.99(17) . .
N1 Ru1 P1 83.94(12) . .
C6 Ru1 P1 85.43(15) . .
C7 Ru1 Cl1 153.63(14) . .
N1 Ru1 Cl1 82.30(12) . .
C6 Ru1 Cl1 164.78(15) . .
P1 Ru1 Cl1 94.60(5) . .
C7 Ru1 Cl2 78.70(15) . .
N1 Ru1 Cl2 165.69(12) . .
C6 Ru1 Cl2 111.10(15) . .
P1 Ru1 Cl2 92.74(5) . .
Cl1 Ru1 Cl2 84.11(5) . .
C7 Ru1 O3 60.6(2) . .
N1 Ru1 O3 101.03(16) . .
C6 Ru1 O3 82.92(19) . .
P1 Ru1 O3 166.60(14) . .
Cl1 Ru1 O3 98.39(13) . .
Cl2 Ru1 O3 85.33(10) . .
C100 Cl3 C100 27.5(16) . 2_655
C100 Cl3 C100 27.5(15) . 3_665
C100 Cl3 C100 27.5(16) 2_655 3_665
C100 C100 C100 60.000(6) 2_655 3_665
C100 C100 Cl4 150(4) 2_655 .
C100 C100 Cl4 143(4) 3_665 .
C100 C100 Cl3 76.3(8) 2_655 .
C100 C100 Cl3 76.3(8) 3_665 .
Cl4 C100 Cl3 90.2(19) . .
C100 C100 H10D 117.8 2_655 .
C100 C100 H10D 117.8 3_665 .
Cl4 C100 H10D 73.2 . .
Cl3 C100 H10D 163.4 . .
C100 C100 H10E 117.8 2_655 .
C100 C100 H10E 117.8 3_665 .
Cl4 C100 H10E 41.9 . .
Cl3 C100 H10E 48.5 . .
H10D C100 H10E 114.9 . .

loop_
_geom_bond_atom_site_label_1
_geom_bond_atom_site_label_2
_geom_bond_distance
_geom_bond_site_symmetry_2
C1 C16 1.488(8) .
C1 H1A 0.96 .
C1 H1B 0.96 .
C1 H1C 0.96 .
C2 C12 1.487(7) .
C2 P1 1.819(4) .
C2 H2A 0.97 .
C2 H2B 0.97 .
C3 C4 1.502(9) .
C3 H3A 0.96 .
C3 H3B 0.96 .
C3 H3C 0.96 .
C4 O2 1.461(7) .
C4 H4A 0.97 .
C4 H4B 0.97 .
C5 O1 1.189(7) .
C5 O2 1.345(6) .
C5 C6 1.466(8) .
C6 C7 1.393(7) .
C6 Ru1 2.180(5) .
C6 H6 0.98 .
C7 C8 1.442(9) .
C7 Ru1 2.131(5) .
C7 H7 0.98 .
C8 O3 1.226(8) .
C8 O4 1.355(8) .
C9 O4 1.400(10) .
C9 C10 1.461(13) .
C9 H9A 0.97 .
C9 H9B 0.97 .
C12 N1 1.373(6) .
C12 C13 1.391(6) .
C13 C14 1.375(8) .
C13 H13 0.93 .
C14 C15 1.385(8) .
C14 H14 0.93 .
C15 C16 1.363(7) .
C15 H15 0.93 .
C16 N1 1.372(7) .
C21 C22 1.383(7) .
C21 C26 1.387(8) .
C21 P1 1.808(5) .
C22 C23 1.381(8) .
C22 H22 0.93 .
C23 C24 1.367(9) .
C23 H23 0.93 .
C24 C25 1.369(9) .
C24 H24 0.93 .
C25 C26 1.381(9) .
C25 H25 0.93 .
C26 H26 0.93 .
C31 C36 1.386(7) .
C31 C32 1.397(7) .
C31 P1 1.809(5) .
C32 C33 1.381(8) .
C32 H32 0.93 .
C33 C34 1.375(8) .
C33 H33 0.93 .
C34 C35 1.383(8) .
C34 H34 0.93 .
C35 C36 1.369(8) .
C35 H35 0.93 .
C36 H36 0.93 .
C10 H10A 0.96 .
C10 H10B 0.96 .
C10 H10C 0.96 .
N1 Ru1 2.142(4) .
O3 Ru1 2.413(4) .
P1 Ru1 2.1988(14) .
Cl1 Ru1 2.3899(13) .
Cl2 Ru1 2.4003(13) .
Cl3 C100 2.27(4) .
Cl3 C100 2.27(4) 2_655
Cl3 C100 2.27(4) 3_665
C100 C100 1.08(5) 2_655
C100 C100 1.08(5) 3_665
C100 Cl4 2.04(4) .
C100 H10D 0.97 .
C100 H10E 0.97 .
